data_7247730
loop_
_publ_author_name
'Uvarova, Marina A.'
'Lutsenko, Irina A.'
'Babeshkin, Konstantin A.'
'Sokolov, Andrey V.'
'Alexandrov, Eugeny V.'
'Efimov, Nikolay N.'
'Shmelev, Maxim A.'
'Khoroshilov, Andrey V.'
'Eremenko, Igor L.'
'Kiskin, Mikhail A.'

_publ_section_title
;
 Solvent effect in the chemical design of coordination polymers of various
 topologies with Co2+ and Ni2+ ions and 2-furoate anions
;
_journal_issue 48
_journal_name_full CrystEngComm
_journal_page_first 6786
_journal_page_last 6795
_journal_paper_doi 10.1039/D3CE00813D
_journal_volume 25
_journal_year 2023
_chemical_formula_moiety 'C48 H48 Co2 N4 O16'
_chemical_formula_sum 'C48 H48 Co2 N4 O16'
_chemical_formula_weight 1054.76
_space_group_crystal_system orthorhombic
_space_group_IT_number 19
_space_group_name_Hall 'P 2ac 2ab'
_space_group_name_H-M_alt 'P 21 21 21'
_atom_sites_solution_hydrogens mixed
_audit_creation_date 2021-02-20
_audit_creation_method
;
Olex2 1.3
(compiled 2020.07.31 svn.rc2a77460 for OlexSys, GUI svn.r6145)
;
_audit_update_record
;
2023-05-26 deposited with the CCDC.	2023-11-15 downloaded from the CCDC.
;
_cell_angle_alpha 90
_cell_angle_beta 90
_cell_angle_gamma 90
_cell_formula_units_Z 4
_cell_length_a 12.994(3)
_cell_length_b 18.489(4)
_cell_length_c 20.221(4)
_cell_measurement_reflns_used 1305
_cell_measurement_temperature 150.0
_cell_measurement_theta_max 28.10
_cell_measurement_theta_min 2.62
_cell_volume 4858.0(18)
_computing_molecular_graphics 'Olex2 1.3 (Dolomanov et al., 2009)'
_computing_publication_material 'Olex2 1.3 (Dolomanov et al., 2009)'
_computing_structure_refinement 'XL  (Sheldrick, 2008)'
_diffrn_ambient_temperature 150.0
_diffrn_measured_fraction_theta_full 1.000
_diffrn_measured_fraction_theta_max 1.000
_diffrn_measurement_device_type 'Bruker D8 Venture'
_diffrn_measurement_method '\f and \w scans'
_diffrn_radiation_type MoK\a
_diffrn_radiation_wavelength 0.71073
_diffrn_reflns_av_R_equivalents 0.0977
_diffrn_reflns_av_unetI/netI 0.1362
_diffrn_reflns_Laue_measured_fraction_full 1.000
_diffrn_reflns_Laue_measured_fraction_max 1.000
_diffrn_reflns_limit_h_max 16
_diffrn_reflns_limit_h_min -14
_diffrn_reflns_limit_k_max 23
_diffrn_reflns_limit_k_min -23
_diffrn_reflns_limit_l_max 26
_diffrn_reflns_limit_l_min -26
_diffrn_reflns_number 29590
_diffrn_reflns_point_group_measured_fraction_full 0.998
_diffrn_reflns_point_group_measured_fraction_max 0.997
_diffrn_reflns_theta_full 25.242
_diffrn_reflns_theta_max 27.484
_diffrn_reflns_theta_min 1.863
_exptl_absorpt_coefficient_mu 0.758
_exptl_absorpt_correction_T_max 0.7461
_exptl_absorpt_correction_T_min 0.6698
_exptl_absorpt_correction_type multi-scan
_exptl_absorpt_process_details
;
SADABS-2016/2 (Bruker,2016/2) was used for absorption correction.
wR2(int) was 0.1440 before and 0.0716 after correction.
The Ratio of minimum to maximum transmission is 0.8977.
The \l/2 correction factor is Not present.
;
_exptl_crystal_colour pink
_exptl_crystal_density_diffrn 1.442
_exptl_crystal_description parallelograme
_exptl_crystal_F_000 2184
_exptl_crystal_preparation 'Magnetic properties,TGA'
_exptl_crystal_size_max 0.1
_exptl_crystal_size_mid 0.02
_exptl_crystal_size_min 0.01
_refine_diff_density_max 0.441
_refine_diff_density_min -0.503
_refine_diff_density_rms 0.086
_refine_ls_abs_structure_details
;
 Refined as an inversion twin.
;
_refine_ls_abs_structure_Flack 0.40(2)
_refine_ls_extinction_method none
_refine_ls_goodness_of_fit_ref 1.008
_refine_ls_hydrogen_treatment mixed
_refine_ls_matrix_type full
_refine_ls_number_parameters 644
_refine_ls_number_reflns 11108
_refine_ls_number_restraints 6
_refine_ls_restrained_S_all 1.009
_refine_ls_R_factor_all 0.1222
_refine_ls_R_factor_gt 0.0675
_refine_ls_shift/su_max 0.001
_refine_ls_shift/su_mean 0.000
_refine_ls_structure_factor_coef Fsqd
_refine_ls_weighting_details 'w=1/[\s^2^(Fo^2^)+(0.0337P)^2^] where P=(Fo^2^+2Fc^2^)/3'
_refine_ls_weighting_scheme calc
_refine_ls_wR_factor_gt 0.1084
_refine_ls_wR_factor_ref 0.1274
_reflns_Friedel_coverage 0.812
_reflns_Friedel_fraction_full 0.997
_reflns_Friedel_fraction_max 0.995
_reflns_number_gt 7046
_reflns_number_total 11108
_reflns_threshold_expression 'I > 2\s(I)'
_cod_data_source_file d3ce00813d2.cif
_cod_data_source_block 1_a
_cod_depositor_comments 'Adding full bibliography for 7247730--7247733.cif.'
_cod_original_cell_volume 4858.1(17)
_cod_database_code 7247730
_shelx_shelxl_version_number 2018/3
_shelx_space_group_comment
;
The symmetry employed for this shelxl refinement is uniquely defined
by the following loop, which should always be used as a source of
symmetry information in preference to the above space-group names.
They are only intended as comments.
;
_shelx_estimated_absorpt_t_max 0.992
_shelx_estimated_absorpt_t_min 0.928
_olex2_refinement_description
;
1. Twinned data refinement
 Scales: 0.60(2)
 0.40(2)
2. Fixed Uiso
 At 1.2 times of:
  All C(H) groups
 At 1.5 times of:
  All C(H,H,H) groups, All O(H) groups
3. Restrained distances
 O13-H13
 0.87 with sigma of 0.01
 O16-H16
 0.87 with sigma of 0.01
 C01X-H16
 1.911779 with sigma of 0.02
 Co1-H13
 2.719016 with sigma of 0.02
 Co2-H16
 2.742689 with sigma of 0.02
 C00W-H13
 1.937447 with sigma of 0.02
4.a Aromatic/amide H refined with riding coordinates:
 C8(H8), C22(H22), C36(H36), C34(H34), C29(H29), C30(H30), C26(H26), C27(H27),
 C37(H37), C15(H15A), C31(H31), C43(H43), C33(H33), C44(H44), C25(H25),
 C38(H38), C21(H21), C20(H20), C42(H42), C39(H39), C13(H13A), C24(H24), C9(H9),
 C14(H14A), C10(H10), C3(H3), C32(H32), C18(H18), C19(H19), C4(H4), C5(H5),
 C41(H41)
4.b Idealised Me refined as rotating group:
 C00W(H00A,H00B,H00C), C01A(H01A,H01B,H01C), C01Q(H01D,H01E,H01F), C01X(H01G,
 H01H,H01I)
4.c Idealised tetrahedral OH refined as rotating group:
 O14(H14), O15(H15)
;
_olex2_submission_special_instructions 'No special instructions were received'

loop_
_space_group_symop_operation_xyz
'x, y, z'
'-x+1/2, -y, z+1/2'
'-x, y+1/2, -z+1/2'
'x+1/2, -y+1/2, -z'

loop_
_atom_site_label
_atom_site_type_symbol
_atom_site_fract_x
_atom_site_fract_y
_atom_site_fract_z
_atom_site_U_iso_or_equiv
_atom_site_adp_type
_atom_site_occupancy
_atom_site_site_symmetry_order
_atom_site_calc_flag
_atom_site_refinement_flags_posn
_atom_site_refinement_flags_adp
_atom_site_refinement_flags_occupancy
_atom_site_disorder_assembly
_atom_site_disorder_group
Co1 Co 0.62178(8) 0.40788(5) 0.84454(4) 0.0176(2) Uani 1 1 d D . . . .
Co2 Co 0.62886(8) 0.91580(5) 0.35036(4) 0.0169(2) Uani 1 1 d D . . . .
O13 O 0.7781(4) 0.3832(3) 0.8257(2) 0.0207(12) Uani 1 1 d D . . . .
H13 H 0.8244(17) 0.404(3) 0.8520(15) 0.031 Uiso 1 1 d D U . . .
O10 O 0.5464(4) 0.8484(3) 0.2875(2) 0.0213(12) Uani 1 1 d . . . . .
O1 O 0.6658(4) 0.4827(3) 0.9146(2) 0.0208(12) Uani 1 1 d . . . . .
O14 O 0.4645(4) 0.4274(3) 0.8646(2) 0.0238(12) Uani 1 1 d . . . . .
H14 H 0.433752 0.405237 0.834162 0.036 Uiso 1 1 calc R U . . .
O15 O 0.4909(4) 0.9530(3) 0.3950(2) 0.0213(12) Uani 1 1 d . . . . .
H15 H 0.517356 0.991670 0.408537 0.032 Uiso 1 1 calc R U . . .
O4 O 0.5820(4) 0.3339(3) 0.7722(2) 0.0220(12) Uani 1 1 d . . . . .
O9 O 0.7368(4) 1.1168(3) 0.5361(3) 0.0354(15) Uani 1 1 d . . . . .
C8 C 0.5760(6) 0.2323(4) 0.6617(3) 0.0265(19) Uani 1 1 d . . . . .
H8 H 0.644430 0.227492 0.677692 0.032 Uiso 1 1 calc R U . . .
O16 O 0.7676(4) 0.8726(3) 0.3121(2) 0.0242(13) Uani 1 1 d D . . . .
H16 H 0.766(3) 0.8355(19) 0.284(2) 0.036 Uiso 1 1 d D U . . .
N4 N 0.6239(5) 0.0009(3) 1.2752(3) 0.0223(14) Uani 1 1 d . . . . .
N2 N 0.6309(5) 0.8329(3) 0.4243(2) 0.0188(13) Uani 1 1 d . . . . .
O3 O 0.8504(5) 0.5820(3) 1.0070(3) 0.0422(16) Uani 1 1 d . . . . .
O2 O 0.8387(4) 0.4779(3) 0.9129(2) 0.0375(15) Uani 1 1 d . . . . .
O7 O 0.7142(4) 0.9819(3) 0.4128(2) 0.0225(12) Uani 1 1 d . . . . .
C28 C 0.6362(7) 0.7233(4) 0.5206(3) 0.0237(18) Uani 1 1 d . . . . .
O8 O 0.5919(4) 1.0520(3) 0.4595(2) 0.0278(13) Uani 1 1 d . . . . .
C22 C 0.6396(6) 0.6220(4) 0.7458(3) 0.0274(19) Uani 1 1 d . . . . .
H22 H 0.645387 0.670318 0.761420 0.033 Uiso 1 1 calc R U . . .
O11 O 0.6711(4) 0.7992(3) 0.2237(2) 0.0342(14) Uani 1 1 d . . . . .
N3 N 0.6176(5) 0.3265(3) 0.9192(2) 0.0172(13) Uani 1 1 d . . . . .
C36 C 0.6221(6) 0.2013(4) 0.9501(3) 0.0196(16) Uani 1 1 d . . . . .
H36 H 0.624971 0.152148 0.936621 0.024 Uiso 1 1 calc R U . . .
C7 C 0.5006(7) 0.2720(4) 0.6886(3) 0.029(2) Uani 1 1 d . . . . .
C34 C 0.6085(6) 0.2929(4) 1.0325(3) 0.0188(17) Uani 1 1 d . . . . .
H34 H 0.604382 0.308011 1.077348 0.023 Uiso 1 1 calc R U . . .
C29 C 0.6328(6) 0.7964(4) 0.5379(3) 0.0217(17) Uani 1 1 d . . . . .
H29 H 0.632596 0.810107 0.583209 0.026 Uiso 1 1 calc R U . . .
O12 O 0.5261(4) 0.7342(3) 0.1462(3) 0.0377(15) Uani 1 1 d . . . . .
O5 O 0.4108(5) 0.3380(4) 0.7698(3) 0.0520(18) Uani 1 1 d . . . . .
C17 C 0.4978(7) 0.7830(4) 0.1941(3) 0.0268(19) Uani 1 1 d . . . . .
C2 C 0.7553(7) 0.5589(4) 0.9858(4) 0.0279(19) Uani 1 1 d . . . . .
N1 N 0.6250(5) 0.4950(3) 0.7712(3) 0.0267(15) Uani 1 1 d . . . . .
C30 C 0.6298(6) 0.8487(4) 0.4892(3) 0.0183(15) Uani 1 1 d . . . . .
H30 H 0.626757 0.898089 0.502098 0.022 Uiso 1 1 calc R U . . .
C00W C 0.8260(6) 0.3774(4) 0.7621(3) 0.035(2) Uani 1 1 d D . . . .
H00A H 0.787907 0.342744 0.734882 0.053 Uiso 1 1 calc R U . . .
H00B H 0.897119 0.360705 0.767568 0.053 Uiso 1 1 calc R U . . .
H00C H 0.825937 0.424841 0.740508 0.053 Uiso 1 1 calc R U . . .
O6 O 0.4135(4) 0.2652(3) 0.6515(3) 0.0457(16) Uani 1 1 d . . . . .
C6 C 0.4942(7) 0.3180(4) 0.7478(3) 0.0255(18) Uani 1 1 d . . . . .
C16 C 0.5786(7) 0.8110(4) 0.2381(3) 0.0226(18) Uani 1 1 d . . . . .
C26 C 0.6358(7) 0.6695(4) 0.6319(3) 0.0290(19) Uani 1 1 d . . . . .
H26 H 0.634719 0.716893 0.649953 0.035 Uiso 1 1 calc R U . . .
C27 C 0.6370(6) 0.6635(4) 0.5676(3) 0.0274(19) Uani 1 1 d . . . . .
H27 H 0.638675 0.615970 0.549800 0.033 Uiso 1 1 calc R U . . .
C37 C 0.6258(6) 0.2558(3) 0.9035(3) 0.0197(16) Uani 1 1 d . . . . .
H37 H 0.634423 0.242979 0.858326 0.024 Uiso 1 1 calc R U . . .
C23 C 0.6359(6) 0.6081(4) 0.6789(3) 0.0236(17) Uani 1 1 d . . . . .
C15 C 0.8243(7) 1.1395(5) 0.5674(4) 0.043(3) Uani 1 1 d . . . . .
H15A H 0.826365 1.173951 0.602192 0.052 Uiso 1 1 calc R U . . .
C31 C 0.6358(6) 0.7634(4) 0.4077(3) 0.0208(16) Uani 1 1 d . . . . .
H31 H 0.638509 0.751442 0.361992 0.025 Uiso 1 1 calc R U . . .
C43 C 0.6764(7) 0.0630(4) 1.2838(3) 0.036(2) Uani 1 1 d . . . . .
H43 H 0.714994 0.068779 1.323309 0.043 Uiso 1 1 calc R U . . .
C33 C 0.6088(5) 0.3425(4) 0.9834(3) 0.0184(16) Uani 1 1 d . . . . .
H33 H 0.602220 0.392006 0.995351 0.022 Uiso 1 1 calc R U . . .
C44 C 0.6773(7) 0.1183(4) 1.2388(3) 0.036(2) Uani 1 1 d . . . . .
H44 H 0.714275 0.161426 1.248102 0.043 Uiso 1 1 calc R U . . .
C25 C 0.6208(7) 0.4812(4) 0.7066(3) 0.0262(18) Uani 1 1 d . . . . .
H25 H 0.613152 0.432595 0.692278 0.031 Uiso 1 1 calc R U . . .
C01A C 0.4132(7) 0.4939(4) 0.8775(4) 0.037(2) Uani 1 1 d . . . . .
H01A H 0.425815 0.527663 0.841050 0.056 Uiso 1 1 calc R U . . .
H01B H 0.439252 0.514663 0.918816 0.056 Uiso 1 1 calc R U . . .
H01C H 0.339057 0.485112 0.881564 0.056 Uiso 1 1 calc R U . . .
C38 C 0.6120(6) 0.1610(4) 1.0665(3) 0.0256(19) Uani 1 1 d . . . . .
H38 H 0.599424 0.113218 1.051106 0.031 Uiso 1 1 calc R U . . .
C21 C 0.6349(7) 0.5649(4) 0.7901(3) 0.0272(18) Uani 1 1 d . . . . .
H21 H 0.638660 0.575346 0.836071 0.033 Uiso 1 1 calc R U . . .
C20 C 0.4392(8) 0.7191(5) 0.1123(4) 0.049(3) Uani 1 1 d . . . . .
H20 H 0.437081 0.686514 0.075990 0.059 Uiso 1 1 calc R U . . .
C42 C 0.5733(6) -0.0058(4) 1.2187(3) 0.0261(19) Uani 1 1 d . . . . .
H42 H 0.536890 -0.049577 1.211002 0.031 Uiso 1 1 calc R U . . .
C12 C 0.7650(6) 1.0661(4) 0.4906(3) 0.0239(18) Uani 1 1 d . . . . .
C39 C 0.6260(6) 0.1697(4) 1.1309(3) 0.0300(19) Uani 1 1 d . . . . .
H39 H 0.638342 0.217324 1.146550 0.036 Uiso 1 1 calc R U . . .
C40 C 0.6239(7) 0.1113(4) 1.1795(3) 0.0238(17) Uani 1 1 d . . . . .
C11 C 0.6811(7) 1.0316(4) 0.4519(3) 0.0209(18) Uani 1 1 d . . . . .
C13 C 0.8674(7) 1.0564(4) 0.4923(3) 0.034(2) Uani 1 1 d . . . . .
H13A H 0.906463 1.023536 0.466253 0.041 Uiso 1 1 calc R U . . .
C35 C 0.6142(6) 0.2189(4) 1.0170(3) 0.0199(17) Uani 1 1 d . . . . .
C1 C 0.7557(7) 0.5014(4) 0.9337(3) 0.0256(19) Uani 1 1 d . . . . .
C24 C 0.6272(6) 0.5365(4) 0.6587(3) 0.0272(17) Uani 1 1 d . . . . .
H24 H 0.625612 0.524853 0.612988 0.033 Uiso 1 1 calc R U . . .
C9 C 0.5327(7) 0.1980(4) 0.6036(4) 0.035(2) Uani 1 1 d . . . . .
H9 H 0.566209 0.165594 0.574115 0.042 Uiso 1 1 calc R U . . .
C14 C 0.9065(7) 1.1060(5) 0.5418(4) 0.048(3) Uani 1 1 d . . . . .
H14A H 0.976476 1.113386 0.553707 0.058 Uiso 1 1 calc R U . . .
C10 C 0.4345(8) 0.2219(5) 0.6001(4) 0.049(3) Uani 1 1 d . . . . .
H10 H 0.387168 0.209707 0.566112 0.059 Uiso 1 1 calc R U . . .
C01Q C 0.3995(6) 0.9687(5) 0.3598(4) 0.043(2) Uani 1 1 d . . . . .
H01D H 0.376618 0.925392 0.336025 0.064 Uiso 1 1 calc R U . . .
H01E H 0.412631 1.007715 0.328130 0.064 Uiso 1 1 calc R U . . .
H01F H 0.345818 0.983853 0.390930 0.064 Uiso 1 1 calc R U . . .
C3 C 0.6797(7) 0.5933(4) 1.0178(3) 0.033(2) Uani 1 1 d . . . . .
H3 H 0.607853 0.586074 1.012453 0.040 Uiso 1 1 calc R U . . .
C32 C 0.6370(6) 0.7071(4) 0.4534(3) 0.0222(17) Uani 1 1 d . . . . .
H32 H 0.638521 0.658280 0.438924 0.027 Uiso 1 1 calc R U . . .
C18 C 0.3970(7) 0.7964(6) 0.1893(4) 0.054(3) Uani 1 1 d . . . . .
H18 H 0.357650 0.827750 0.216530 0.065 Uiso 1 1 calc R U . . .
C19 C 0.3593(9) 0.7533(6) 0.1338(5) 0.075(4) Uani 1 1 d . . . . .
H19 H 0.291012 0.750971 0.117180 0.090 Uiso 1 1 calc R U . . .
C4 C 0.7290(8) 0.6434(5) 1.0621(4) 0.045(3) Uani 1 1 d . . . . .
H4 H 0.696353 0.676700 1.091078 0.054 Uiso 1 1 calc R U . . .
C5 C 0.8307(9) 0.6334(5) 1.0539(4) 0.052(3) Uani 1 1 d . . . . .
H5 H 0.882255 0.658925 1.077645 0.063 Uiso 1 1 calc R U . . .
C01X C 0.8542(6) 0.9158(5) 0.2934(4) 0.044(2) Uani 1 1 d D . . . .
H01G H 0.833774 0.949604 0.258397 0.066 Uiso 1 1 calc R U . . .
H01H H 0.909330 0.884360 0.277036 0.066 Uiso 1 1 calc R U . . .
H01I H 0.878808 0.943037 0.331812 0.066 Uiso 1 1 calc R U . . .
C41 C 0.5702(6) 0.0468(4) 1.1704(3) 0.0260(19) Uani 1 1 d . . . . .
H41 H 0.531646 0.039199 1.131131 0.031 Uiso 1 1 calc R U . . .

loop_
_atom_site_aniso_label
_atom_site_aniso_U_11
_atom_site_aniso_U_22
_atom_site_aniso_U_33
_atom_site_aniso_U_23
_atom_site_aniso_U_13
_atom_site_aniso_U_12
Co1 0.0189(6) 0.0189(5) 0.0150(4) 0.0063(4) 0.0004(4) -0.0002(5)
Co2 0.0170(5) 0.0194(5) 0.0142(4) 0.0056(4) -0.0005(4) 0.0014(5)
O13 0.015(3) 0.028(3) 0.019(2) 0.003(2) 0.002(2) -0.001(2)
O10 0.023(3) 0.026(3) 0.015(2) 0.004(2) 0.005(2) 0.000(2)
O1 0.019(3) 0.023(3) 0.021(2) 0.001(2) 0.000(2) -0.004(2)
O14 0.026(3) 0.020(3) 0.025(3) 0.002(2) 0.000(2) 0.002(2)
O15 0.016(3) 0.024(3) 0.024(3) 0.000(2) -0.001(2) 0.002(2)
O4 0.023(3) 0.030(3) 0.013(2) 0.000(2) 0.002(2) 0.000(2)
O9 0.023(4) 0.041(3) 0.042(3) -0.016(3) -0.005(3) -0.009(3)
C8 0.024(5) 0.035(5) 0.021(4) 0.008(4) 0.000(4) 0.002(4)
O16 0.022(3) 0.035(3) 0.016(3) 0.002(2) 0.001(2) -0.001(3)
N4 0.025(4) 0.023(3) 0.019(3) 0.008(3) 0.000(3) -0.002(3)
N2 0.019(4) 0.021(3) 0.016(3) 0.008(2) 0.007(3) 0.003(3)
O3 0.031(4) 0.049(4) 0.046(3) -0.023(3) -0.001(3) -0.008(3)
O2 0.029(4) 0.041(4) 0.042(3) -0.013(3) 0.002(3) 0.001(3)
O7 0.021(3) 0.027(3) 0.019(3) 0.003(2) 0.001(2) 0.000(2)
C28 0.022(5) 0.028(4) 0.021(4) 0.012(3) 0.006(4) 0.004(4)
O8 0.025(4) 0.029(3) 0.030(3) -0.004(2) -0.002(3) 0.005(3)
C22 0.025(5) 0.029(4) 0.028(4) 0.002(3) 0.003(4) 0.003(4)
O11 0.027(4) 0.036(3) 0.039(3) -0.008(3) 0.002(3) 0.006(3)
N3 0.009(3) 0.024(3) 0.018(3) 0.003(2) 0.002(3) -0.001(3)
C36 0.016(4) 0.017(4) 0.026(4) 0.001(3) -0.003(4) 0.001(4)
C7 0.025(5) 0.032(5) 0.031(4) 0.000(4) -0.007(4) -0.006(4)
C34 0.017(5) 0.026(4) 0.013(3) 0.004(3) -0.001(3) 0.000(3)
C29 0.018(5) 0.038(4) 0.009(3) 0.006(3) 0.002(3) 0.000(4)
O12 0.038(4) 0.043(3) 0.032(3) -0.013(3) -0.003(3) -0.004(3)
O5 0.017(4) 0.076(5) 0.063(4) -0.037(4) 0.005(3) -0.001(3)
C17 0.033(6) 0.025(5) 0.022(4) -0.003(3) 0.003(4) 0.000(4)
C2 0.028(5) 0.026(5) 0.030(4) 0.002(4) -0.006(4) -0.009(4)
N1 0.019(4) 0.036(4) 0.024(3) 0.014(3) 0.002(3) 0.003(4)
C30 0.011(4) 0.025(4) 0.020(3) 0.003(3) 0.002(3) 0.002(3)
C00W 0.025(5) 0.053(6) 0.029(4) 0.001(4) 0.011(4) -0.004(4)
O6 0.027(4) 0.071(4) 0.040(3) -0.025(3) -0.010(3) 0.008(3)
C6 0.025(5) 0.032(5) 0.020(4) 0.005(4) -0.005(4) 0.001(4)
C16 0.032(5) 0.020(4) 0.015(4) 0.005(3) -0.001(4) 0.005(4)
C26 0.034(5) 0.027(4) 0.026(4) 0.010(3) 0.004(4) 0.004(4)
C27 0.022(5) 0.033(4) 0.027(4) 0.013(3) 0.001(4) 0.005(4)
C37 0.025(5) 0.020(4) 0.015(3) 0.006(3) -0.002(3) 0.003(4)
C23 0.013(4) 0.027(4) 0.031(4) 0.003(3) 0.008(4) 0.004(4)
C15 0.036(6) 0.055(6) 0.039(5) -0.022(5) -0.009(4) -0.020(5)
C31 0.020(5) 0.022(4) 0.020(3) 0.003(3) 0.004(3) 0.001(3)
C43 0.044(6) 0.040(5) 0.022(4) 0.018(4) -0.011(4) -0.017(4)
C33 0.013(5) 0.020(4) 0.023(3) 0.004(3) 0.000(3) 0.002(3)
C44 0.041(6) 0.038(5) 0.028(4) 0.018(4) -0.011(4) -0.017(4)
C25 0.032(5) 0.025(4) 0.022(4) 0.003(3) 0.001(4) 0.004(4)
C01A 0.040(6) 0.041(5) 0.031(4) 0.002(4) 0.001(4) 0.021(4)
C38 0.025(5) 0.020(4) 0.032(4) 0.011(3) 0.005(4) 0.005(4)
C21 0.031(5) 0.027(4) 0.024(4) 0.006(3) -0.001(4) -0.001(4)
C20 0.060(8) 0.052(7) 0.036(5) -0.010(5) -0.004(5) -0.023(6)
C42 0.030(5) 0.023(4) 0.025(4) 0.001(3) -0.004(4) -0.002(4)
C12 0.030(5) 0.021(4) 0.020(4) -0.005(3) 0.001(3) -0.004(4)
C39 0.023(5) 0.034(4) 0.033(4) 0.017(3) -0.002(4) 0.005(4)
C40 0.022(5) 0.023(4) 0.026(4) 0.013(3) 0.002(4) 0.000(4)
C11 0.034(5) 0.011(4) 0.017(4) 0.000(3) 0.002(4) -0.001(3)
C13 0.024(5) 0.044(5) 0.034(4) -0.011(4) 0.004(4) -0.005(5)
C35 0.016(5) 0.026(4) 0.019(3) 0.007(3) -0.005(3) -0.004(3)
C1 0.037(6) 0.021(4) 0.019(4) 0.001(3) -0.006(4) -0.002(4)
C24 0.023(4) 0.039(4) 0.020(3) 0.006(3) 0.007(4) 0.004(4)
C9 0.046(7) 0.030(5) 0.029(4) -0.002(4) 0.002(4) -0.006(4)
C14 0.031(6) 0.072(7) 0.043(5) -0.011(5) -0.010(5) -0.009(5)
C10 0.046(7) 0.065(7) 0.037(5) -0.024(5) -0.012(5) 0.001(5)
C01Q 0.022(5) 0.065(6) 0.042(5) -0.010(5) -0.014(4) 0.021(4)
C3 0.048(6) 0.023(4) 0.027(4) 0.001(4) 0.006(4) -0.002(4)
C32 0.025(5) 0.016(4) 0.026(4) 0.004(3) 0.000(4) 0.001(4)
C18 0.028(7) 0.089(8) 0.046(5) -0.041(5) -0.006(5) 0.007(5)
C19 0.030(7) 0.128(11) 0.067(7) -0.058(7) -0.013(6) -0.007(7)
C4 0.064(8) 0.037(5) 0.034(5) -0.017(4) 0.003(5) 0.005(5)
C5 0.073(9) 0.039(6) 0.045(6) -0.026(5) -0.008(5) -0.007(5)
C01X 0.020(5) 0.067(6) 0.044(5) 0.000(5) 0.006(4) -0.012(5)
C41 0.026(5) 0.032(4) 0.020(4) 0.011(3) -0.007(3) 0.001(4)

loop_
_atom_type_symbol
_atom_type_description
_atom_type_scat_dispersion_real
_atom_type_scat_dispersion_imag
_atom_type_scat_source
C C 0.0033 0.0016 'International Tables Vol C Tables 4.2.6.8 and 6.1.1.4'
H H 0.0000 0.0000 'International Tables Vol C Tables 4.2.6.8 and 6.1.1.4'
Co Co 0.3494 0.9721 'International Tables Vol C Tables 4.2.6.8 and 6.1.1.4'
N N 0.0061 0.0033 'International Tables Vol C Tables 4.2.6.8 and 6.1.1.4'
O O 0.0106 0.0060 'International Tables Vol C Tables 4.2.6.8 and 6.1.1.4'

loop_
_geom_angle_atom_site_label_1
_geom_angle_atom_site_label_2
_geom_angle_atom_site_label_3
_geom_angle
_geom_angle_site_symmetry_1
_geom_angle_site_symmetry_3
_geom_angle_publ_flag
O13 Co1 N3 90.0(2) . . ?
O13 Co1 N1 91.0(2) . . ?
O1 Co1 O13 90.13(19) . . ?
O1 Co1 O14 91.26(19) . . ?
O1 Co1 O4 178.0(2) . . ?
O1 Co1 N3 89.68(19) . . ?
O1 Co1 N1 88.1(2) . . ?
O14 Co1 O13 177.32(19) . . ?
O14 Co1 N3 87.8(2) . . ?
O14 Co1 N1 91.3(2) . . ?
O4 Co1 O13 88.27(19) . . ?
O4 Co1 O14 90.4(2) . . ?
O4 Co1 N3 91.59(19) . . ?
O4 Co1 N1 90.7(2) . . ?
N3 Co1 N1 177.6(2) . . ?
O10 Co2 O15 91.08(19) . . ?
O10 Co2 O16 89.4(2) . . ?
O10 Co2 N4 89.51(19) . 1_564 ?
O10 Co2 N2 90.2(2) . . ?
O15 Co2 N4 92.1(2) . 1_564 ?
O15 Co2 N2 86.9(2) . . ?
O16 Co2 O15 175.42(19) . . ?
O16 Co2 N4 92.4(2) . 1_564 ?
O16 Co2 N2 88.6(2) . . ?
N2 Co2 N4 179.0(3) . 1_564 ?
O7 Co2 O10 178.7(2) . . ?
O7 Co2 O15 90.12(19) . . ?
O7 Co2 O16 89.40(19) . . ?
O7 Co2 N4 90.8(2) . 1_564 ?
O7 Co2 N2 89.4(2) . . ?
Co1 O13 H13 117(2) . . ?
C00W O13 Co1 126.5(4) . . ?
C00W O13 H13 106(2) . . ?
C16 O10 Co2 129.1(5) . . ?
C1 O1 Co1 130.1(5) . . ?
Co1 O14 H14 103.7 . . ?
C01A O14 Co1 129.5(5) . . ?
C01A O14 H14 109.5 . . ?
Co2 O15 H15 93.9 . . ?
C01Q O15 Co2 124.2(4) . . ?
C01Q O15 H15 109.5 . . ?
C6 O4 Co1 130.4(5) . . ?
C12 O9 C15 107.5(7) . . ?
C7 C8 H8 126.7 . . ?
C7 C8 C9 106.6(8) . . ?
C9 C8 H8 126.7 . . ?
Co2 O16 H16 120(2) . . ?
C01X O16 Co2 123.8(5) . . ?
C01X O16 H16 106(2) . . ?
C43 N4 Co2 120.6(5) . 1_546 ?
C42 N4 Co2 123.1(5) . 1_546 ?
C42 N4 C43 116.3(6) . . ?
C30 N2 Co2 121.7(5) . . ?
C31 N2 Co2 121.0(4) . . ?
C31 N2 C30 117.2(6) . . ?
C5 O3 C2 105.3(7) . . ?
C11 O7 Co2 128.0(5) . . ?
C29 C28 C27 124.8(6) . . ?
C32 C28 C29 116.9(6) . . ?
C32 C28 C27 118.3(7) . . ?
C23 C22 H22 120.3 . . ?
C23 C22 C21 119.4(7) . . ?
C21 C22 H22 120.3 . . ?
C37 N3 Co1 121.0(4) . . ?
C33 N3 Co1 122.2(5) . . ?
C33 N3 C37 116.7(6) . . ?
C37 C36 H36 120.2 . . ?
C37 C36 C35 119.7(6) . . ?
C35 C36 H36 120.2 . . ?
C8 C7 O6 109.5(7) . . ?
C8 C7 C6 133.5(8) . . ?
O6 C7 C6 117.0(7) . . ?
C33 C34 H34 120.1 . . ?
C33 C34 C35 119.8(6) . . ?
C35 C34 H34 120.1 . . ?
C28 C29 H29 120.0 . . ?
C30 C29 C28 120.0(6) . . ?
C30 C29 H29 120.0 . . ?
C20 O12 C17 105.6(7) . . ?
O12 C17 C16 117.8(7) . . ?
C18 C17 O12 109.4(7) . . ?
C18 C17 C16 132.8(8) . . ?
O3 C2 C1 115.9(8) . . ?
C3 C2 O3 111.1(7) . . ?
C3 C2 C1 133.0(8) . . ?
C25 N1 Co1 121.6(5) . . ?
C25 N1 C21 117.6(6) . . ?
C21 N1 Co1 120.8(4) . . ?
N2 C30 C29 122.9(6) . . ?
N2 C30 H30 118.5 . . ?
C29 C30 H30 118.5 . . ?
O13 C00W H00A 109.5 . . ?
O13 C00W H00B 109.5 . . ?
O13 C00W H00C 109.5 . . ?
H00A C00W H00B 109.5 . . ?
H00A C00W H00C 109.5 . . ?
H00B C00W H00C 109.5 . . ?
C10 O6 C7 108.2(7) . . ?
O4 C6 C7 113.3(7) . . ?
O5 C6 O4 125.4(7) . . ?
O5 C6 C7 121.3(8) . . ?
O10 C16 C17 115.3(7) . . ?
O11 C16 O10 125.9(7) . . ?
O11 C16 C17 118.8(7) . . ?
C27 C26 H26 117.4 . . ?
C27 C26 C23 125.1(7) . . ?
C23 C26 H26 117.4 . . ?
C28 C27 H27 117.1 . . ?
C26 C27 C28 125.8(7) . . ?
C26 C27 H27 117.1 . . ?
N3 C37 C36 122.9(6) . . ?
N3 C37 H37 118.5 . . ?
C36 C37 H37 118.5 . . ?
C22 C23 C26 119.2(7) . . ?
C22 C23 C24 117.9(7) . . ?
C24 C23 C26 122.8(6) . . ?
O9 C15 H15A 125.0 . . ?
C14 C15 O9 110.1(7) . . ?
C14 C15 H15A 125.0 . . ?
N2 C31 H31 118.2 . . ?
N2 C31 C32 123.7(6) . . ?
C32 C31 H31 118.2 . . ?
N4 C43 H43 118.1 . . ?
N4 C43 C44 123.8(7) . . ?
C44 C43 H43 118.1 . . ?
N3 C33 C34 124.3(6) . . ?
N3 C33 H33 117.9 . . ?
C34 C33 H33 117.9 . . ?
C43 C44 H44 120.0 . . ?
C43 C44 C40 119.9(7) . . ?
C40 C44 H44 120.0 . . ?
N1 C25 H25 118.9 . . ?
N1 C25 C24 122.2(7) . . ?
C24 C25 H25 118.9 . . ?
O14 C01A H01A 109.5 . . ?
O14 C01A H01B 109.5 . . ?
O14 C01A H01C 109.5 . . ?
H01A C01A H01B 109.5 . . ?
H01A C01A H01C 109.5 . . ?
H01B C01A H01C 109.5 . . ?
C39 C38 H38 117.3 . . ?
C39 C38 C35 125.4(7) . . ?
C35 C38 H38 117.3 . . ?
C22 C21 H21 118.4 . . ?
N1 C21 C22 123.2(6) . . ?
N1 C21 H21 118.4 . . ?
O12 C20 H20 123.2 . . ?
C19 C20 O12 113.6(8) . . ?
C19 C20 H20 123.2 . . ?
N4 C42 H42 118.0 . . ?
N4 C42 C41 124.0(7) . . ?
C41 C42 H42 118.0 . . ?
O9 C12 C11 117.0(7) . . ?
C13 C12 O9 109.9(7) . . ?
C13 C12 C11 133.1(7) . . ?
C38 C39 H39 117.6 . . ?
C38 C39 C40 124.7(7) . . ?
C40 C39 H39 117.6 . . ?
C44 C40 C39 120.2(7) . . ?
C44 C40 C41 116.3(6) . . ?
C41 C40 C39 123.5(7) . . ?
O7 C11 C12 112.7(7) . . ?
O8 C11 O7 127.7(7) . . ?
O8 C11 C12 119.6(7) . . ?
C12 C13 H13A 126.9 . . ?
C12 C13 C14 106.3(8) . . ?
C14 C13 H13A 126.9 . . ?
C36 C35 C34 116.5(6) . . ?
C36 C35 C38 119.6(6) . . ?
C34 C35 C38 123.9(6) . . ?
O1 C1 C2 113.7(7) . . ?
O2 C1 O1 126.8(7) . . ?
O2 C1 C2 119.5(8) . . ?
C23 C24 C25 119.6(6) . . ?
C23 C24 H24 120.2 . . ?
C25 C24 H24 120.2 . . ?
C8 C9 H9 127.3 . . ?
C10 C9 C8 105.4(8) . . ?
C10 C9 H9 127.3 . . ?
C15 C14 C13 106.2(8) . . ?
C15 C14 H14A 126.9 . . ?
C13 C14 H14A 126.9 . . ?
O6 C10 C9 110.4(8) . . ?
O6 C10 H10 124.8 . . ?
C9 C10 H10 124.8 . . ?
O15 C01Q H01D 109.5 . . ?
O15 C01Q H01E 109.5 . . ?
O15 C01Q H01F 109.5 . . ?
H01D C01Q H01E 109.5 . . ?
H01D C01Q H01F 109.5 . . ?
H01E C01Q H01F 109.5 . . ?
C2 C3 H3 126.8 . . ?
C2 C3 C4 106.4(8) . . ?
C4 C3 H3 126.8 . . ?
C28 C32 H32 120.4 . . ?
C31 C32 C28 119.3(6) . . ?
C31 C32 H32 120.4 . . ?
C17 C18 H18 126.7 . . ?
C17 C18 C19 106.5(8) . . ?
C19 C18 H18 126.7 . . ?
C20 C19 C18 104.8(9) . . ?
C20 C19 H19 127.6 . . ?
C18 C19 H19 127.6 . . ?
C3 C4 H4 127.1 . . ?
C5 C4 C3 105.8(8) . . ?
C5 C4 H4 127.1 . . ?
O3 C5 H5 124.3 . . ?
C4 C5 O3 111.4(8) . . ?
C4 C5 H5 124.3 . . ?
O16 C01X H01G 109.5 . . ?
O16 C01X H01H 109.5 . . ?
O16 C01X H01I 109.5 . . ?
H01G C01X H01H 109.5 . . ?
H01G C01X H01I 109.5 . . ?
H01H C01X H01I 109.5 . . ?
C42 C41 C40 119.7(7) . . ?
C42 C41 H41 120.2 . . ?
C40 C41 H41 120.2 . . ?

loop_
_geom_bond_atom_site_label_1
_geom_bond_atom_site_label_2
_geom_bond_distance
_geom_bond_site_symmetry_2
_geom_bond_publ_flag
Co1 O13 2.116(5) . ?
Co1 O1 2.060(5) . ?
Co1 O14 2.114(5) . ?
Co1 O4 2.069(5) . ?
Co1 N3 2.132(5) . ?
Co1 N1 2.190(6) . ?
Co2 O10 2.079(5) . ?
Co2 O15 2.122(5) . ?
Co2 O16 2.118(5) . ?
Co2 N4 2.188(5) 1_564 ?
Co2 N2 2.141(5) . ?
Co2 O7 2.078(5) . ?
O13 H13 0.893(13) . ?
O13 C00W 1.432(8) . ?
O10 C16 1.284(8) . ?
O1 C1 1.278(9) . ?
O14 H14 0.8400 . ?
O14 C01A 1.423(8) . ?
O15 H15 0.8400 . ?
O15 C01Q 1.414(8) . ?
O4 C6 1.277(9) . ?
O9 C15 1.367(9) . ?
O9 C12 1.364(8) . ?
C8 H8 0.9500 . ?
C8 C7 1.339(10) . ?
C8 C9 1.450(10) . ?
O16 H16 0.886(13) . ?
O16 C01X 1.431(9) . ?
N4 C43 1.346(9) . ?
N4 C42 1.324(9) . ?
N2 C30 1.344(7) . ?
N2 C31 1.331(8) . ?
O3 C2 1.376(9) . ?
O3 C5 1.367(9) . ?
O2 C1 1.237(9) . ?
O7 C11 1.286(8) . ?
C28 C29 1.397(9) . ?
C28 C27 1.457(9) . ?
C28 C32 1.391(8) . ?
O8 C11 1.228(9) . ?
C22 H22 0.9500 . ?
C22 C23 1.377(9) . ?
C22 C21 1.386(9) . ?
O11 C16 1.256(9) . ?
N3 C37 1.348(8) . ?
N3 C33 1.338(7) . ?
C36 H36 0.9500 . ?
C36 C37 1.380(8) . ?
C36 C35 1.396(8) . ?
C7 O6 1.364(9) . ?
C7 C6 1.472(10) . ?
C34 H34 0.9500 . ?
C34 C33 1.351(9) . ?
C34 C35 1.406(9) . ?
C29 H29 0.9500 . ?
C29 C30 1.382(9) . ?
O12 C17 1.375(8) . ?
O12 C20 1.350(10) . ?
O5 C6 1.228(9) . ?
C17 C16 1.471(10) . ?
C17 C18 1.336(12) . ?
C2 C1 1.496(10) . ?
C2 C3 1.337(11) . ?
N1 C25 1.332(8) . ?
N1 C21 1.355(8) . ?
C30 H30 0.9500 . ?
C00W H00A 0.9800 . ?
C00W H00B 0.9800 . ?
C00W H00C 0.9800 . ?
O6 C10 1.339(9) . ?
C26 H26 0.9500 . ?
C26 C27 1.305(8) . ?
C26 C23 1.480(9) . ?
C27 H27 0.9500 . ?
C37 H37 0.9500 . ?
C23 C24 1.391(9) . ?
C15 H15A 0.9500 . ?
C15 C14 1.339(12) . ?
C31 H31 0.9500 . ?
C31 C32 1.392(9) . ?
C43 H43 0.9500 . ?
C43 C44 1.367(9) . ?
C33 H33 0.9500 . ?
C44 H44 0.9500 . ?
C44 C40 1.391(9) . ?
C25 H25 0.9500 . ?
C25 C24 1.409(9) . ?
C01A H01A 0.9800 . ?
C01A H01B 0.9800 . ?
C01A H01C 0.9800 . ?
C38 H38 0.9500 . ?
C38 C39 1.324(9) . ?
C38 C35 1.466(9) . ?
C21 H21 0.9500 . ?
C20 H20 0.9500 . ?
C20 C19 1.291(13) . ?
C42 H42 0.9500 . ?
C42 C41 1.380(9) . ?
C12 C11 1.485(10) . ?
C12 C13 1.344(12) . ?
C39 H39 0.9500 . ?
C39 C40 1.461(9) . ?
C40 C41 1.393(10) . ?
C13 H13A 0.9500 . ?
C13 C14 1.451(11) . ?
C24 H24 0.9500 . ?
C9 H9 0.9500 . ?
C9 C10 1.352(12) . ?
C14 H14A 0.9500 . ?
C10 H10 0.9500 . ?
C01Q H01D 0.9800 . ?
C01Q H01E 0.9800 . ?
C01Q H01F 0.9800 . ?
C3 H3 0.9500 . ?
C3 C4 1.438(11) . ?
C32 H32 0.9500 . ?
C18 H18 0.9500 . ?
C18 C19 1.460(11) . ?
C19 H19 0.9500 . ?
C4 H4 0.9500 . ?
C4 C5 1.344(13) . ?
C5 H5 0.9500 . ?
C01X H01G 0.9800 . ?
C01X H01H 0.9800 . ?
C01X H01I 0.9800 . ?
C41 H41 0.9500 . ?

loop_
_geom_torsion_atom_site_label_1
_geom_torsion_atom_site_label_2
_geom_torsion_atom_site_label_3
_geom_torsion_atom_site_label_4
_geom_torsion
_geom_torsion_site_symmetry_1
_geom_torsion_site_symmetry_2
_geom_torsion_site_symmetry_3
_geom_torsion_site_symmetry_4
_geom_torsion_publ_flag
Co1 O1 C1 O2 0.6(11) . . . . ?
Co1 O1 C1 C2 179.4(4) . . . . ?
Co1 O4 C6 C7 169.4(4) . . . . ?
Co1 O4 C6 O5 -10.4(11) . . . . ?
Co1 N3 C37 C36 -179.1(6) . . . . ?
Co1 N3 C33 C34 -178.2(6) . . . . ?
Co1 N1 C25 C24 -177.2(6) . . . . ?
Co1 N1 C21 C22 178.5(6) . . . . ?
Co2 O10 C16 O11 11.5(11) . . . . ?
Co2 O10 C16 C17 -165.8(5) . . . . ?
Co2 N4 C43 C44 179.6(7) 1_546 . . . ?
Co2 N4 C42 C41 -179.2(6) 1_546 . . . ?
Co2 N2 C30 C29 -178.9(6) . . . . ?
Co2 N2 C31 C32 -179.8(6) . . . . ?
Co2 O7 C11 O8 -2.1(11) . . . . ?
Co2 O7 C11 C12 178.2(4) . . . . ?
O9 C15 C14 C13 -2.3(11) . . . . ?
O9 C12 C11 O7 -176.6(6) . . . . ?
O9 C12 C11 O8 3.7(10) . . . . ?
O9 C12 C13 C14 -1.3(9) . . . . ?
C8 C7 O6 C10 -1.1(10) . . . . ?
C8 C7 C6 O4 14.7(12) . . . . ?
C8 C7 C6 O5 -165.4(9) . . . . ?
C8 C9 C10 O6 -2.0(10) . . . . ?
N4 C43 C44 C40 -1.7(14) . . . . ?
N4 C42 C41 C40 1.0(12) . . . . ?
N2 C31 C32 C28 -1.9(13) . . . . ?
O3 C2 C1 O1 -178.7(6) . . . . ?
O3 C2 C1 O2 0.2(10) . . . . ?
O3 C2 C3 C4 1.3(9) . . . . ?
C28 C29 C30 N2 -0.7(13) . . . . ?
C22 C23 C24 C25 1.1(13) . . . . ?
C7 C8 C9 C10 1.3(9) . . . . ?
C7 O6 C10 C9 1.9(10) . . . . ?
C29 C28 C27 C26 -0.7(15) . . . . ?
C29 C28 C32 C31 0.7(13) . . . . ?
O12 C17 C16 O10 -170.8(6) . . . . ?
O12 C17 C16 O11 11.7(11) . . . . ?
O12 C17 C18 C19 -0.5(11) . . . . ?
O12 C20 C19 C18 -0.3(13) . . . . ?
C17 O12 C20 C19 0.0(11) . . . . ?
C17 C18 C19 C20 0.5(12) . . . . ?
C2 O3 C5 C4 -0.5(10) . . . . ?
C2 C3 C4 C5 -1.5(10) . . . . ?
N1 C25 C24 C23 -1.5(13) . . . . ?
C30 N2 C31 C32 1.7(13) . . . . ?
O6 C7 C6 O4 -166.3(7) . . . . ?
O6 C7 C6 O5 13.5(11) . . . . ?
C6 C7 O6 C10 179.7(7) . . . . ?
C16 C17 C18 C19 177.9(9) . . . . ?
C26 C23 C24 C25 -175.7(8) . . . . ?
C27 C28 C29 C30 -178.4(8) . . . . ?
C27 C28 C32 C31 179.7(8) . . . . ?
C27 C26 C23 C22 176.8(9) . . . . ?
C27 C26 C23 C24 -6.5(14) . . . . ?
C37 N3 C33 C34 0.6(12) . . . . ?
C37 C36 C35 C34 1.2(12) . . . . ?
C37 C36 C35 C38 -179.0(8) . . . . ?
C23 C22 C21 N1 -1.0(13) . . . . ?
C23 C26 C27 C28 179.5(8) . . . . ?
C15 O9 C12 C11 177.9(7) . . . . ?
C15 O9 C12 C13 -0.1(9) . . . . ?
C31 N2 C30 C29 -0.4(12) . . . . ?
C43 N4 C42 C41 -1.4(12) . . . . ?
C43 C44 C40 C39 -179.0(8) . . . . ?
C43 C44 C40 C41 1.1(12) . . . . ?
C33 N3 C37 C36 2.0(12) . . . . ?
C33 C34 C35 C36 1.3(12) . . . . ?
C33 C34 C35 C38 -178.5(8) . . . . ?
C44 C40 C41 C42 -0.8(11) . . . . ?
C25 N1 C21 C22 0.6(13) . . . . ?
C38 C39 C40 C44 154.5(9) . . . . ?
C38 C39 C40 C41 -25.7(14) . . . . ?
C21 C22 C23 C26 177.0(8) . . . . ?
C21 C22 C23 C24 0.1(13) . . . . ?
C21 N1 C25 C24 0.7(13) . . . . ?
C20 O12 C17 C16 -178.4(7) . . . . ?
C20 O12 C17 C18 0.3(9) . . . . ?
C42 N4 C43 C44 1.8(13) . . . . ?
C12 O9 C15 C14 1.6(10) . . . . ?
C12 C13 C14 C15 2.2(10) . . . . ?
C39 C38 C35 C36 165.2(8) . . . . ?
C39 C38 C35 C34 -15.0(14) . . . . ?
C39 C40 C41 C42 179.3(8) . . . . ?
C11 C12 C13 C14 -178.8(8) . . . . ?
C13 C12 C11 O7 0.9(12) . . . . ?
C13 C12 C11 O8 -178.9(8) . . . . ?
C35 C36 C37 N3 -2.9(13) . . . . ?
C35 C34 C33 N3 -2.3(12) . . . . ?
C35 C38 C39 C40 -179.8(8) . . . . ?
C1 C2 C3 C4 -179.7(7) . . . . ?
C9 C8 C7 O6 -0.2(9) . . . . ?
C9 C8 C7 C6 178.9(8) . . . . ?
C3 C2 C1 O1 2.3(12) . . . . ?
C3 C2 C1 O2 -178.9(8) . . . . ?
C3 C4 C5 O3 1.2(11) . . . . ?
C32 C28 C29 C30 0.5(13) . . . . ?
C32 C28 C27 C26 -179.6(9) . . . . ?
C18 C17 C16 O10 10.9(13) . . . . ?
C18 C17 C16 O11 -166.6(10) . . . . ?
C5 O3 C2 C1 -179.8(6) . . . . ?
C5 O3 C2 C3 -0.5(9) . . . . ?

loop_
_twin_individual_id
_twin_individual_mass_fraction_refined
1 0.60(2)
2 0.40(2)
